data_7121904
loop_
_publ_author_name
'Wu, Kui'
'Zhang, Bingbing'
'Yang, Zhihua'
'Pan, Shilie'

_publ_section_title
;
 Remarkable multimember-ring configurations in a new family of
 Na<sub>7</sub>M<sup>II</sup>Sb<sub>5</sub>S<sub>12</sub> (M<sup>II</sup>
 = Zn, Cd, Hg) exhibiting various three-dimensional tunnel structures.
;
_journal_issue 59
_journal_name_full 'Chemical communications (Cambridge, England)'
_journal_page_first 8269
_journal_page_last 8272
_journal_paper_doi 10.1039/c8cc04639e
_journal_volume 54
_journal_year 2018
_chemical_formula_sum 'Cd Na7 S12 Sb5'
_chemical_formula_weight 1266.80
_space_group_IT_number 148
_space_group_name_Hall '-R 3'
_space_group_name_H-M_alt 'R -3 :H'
_symmetry_cell_setting trigonal
_symmetry_space_group_name_Hall '-R 3'
_symmetry_space_group_name_H-M 'R -3 :H'
_atom_sites_solution_primary direct
_atom_sites_solution_secondary difmap
_audit_creation_method SHELXL-97
_audit_update_record
;
2018-03-13 deposited with the CCDC.
2018-07-03 downloaded from the CCDC.
;
_cell_angle_alpha 90.00
_cell_angle_beta 90.00
_cell_angle_gamma 120.00
_cell_formula_units_Z 3
_cell_length_a 14.531(2)
_cell_length_b 14.531(2)
_cell_length_c 9.845(3)
_cell_measurement_reflns_used 779
_cell_measurement_temperature 296(2)
_cell_measurement_theta_max 24.48
_cell_measurement_theta_min 2.63
_cell_volume 1800.3(7)
_computing_cell_refinement 'Bruker SMART'
_computing_data_collection 'Bruker SMART'
_computing_data_reduction 'Bruker SAINT'
_computing_molecular_graphics 'Bruker SHELXTL'
_computing_publication_material 'Bruker SHELXTL'
_computing_structure_refinement 'Bruker SHELXTL'
_computing_structure_solution 'Bruker SHELXTL'
_diffrn_ambient_temperature 296(2)
_diffrn_measured_fraction_theta_full 1.000
_diffrn_measured_fraction_theta_max 1.000
_diffrn_measurement_device_type 'CCD area detector'
_diffrn_measurement_method 'phi and omega scans'
_diffrn_radiation_monochromator graphite
_diffrn_radiation_source 'fine-focus sealed tube'
_diffrn_radiation_type MoK\a
_diffrn_radiation_wavelength 0.71073
_diffrn_reflns_av_R_equivalents 0.0419
_diffrn_reflns_av_sigmaI/netI 0.0377
_diffrn_reflns_limit_h_max 13
_diffrn_reflns_limit_h_min -18
_diffrn_reflns_limit_k_max 18
_diffrn_reflns_limit_k_min -15
_diffrn_reflns_limit_l_max 12
_diffrn_reflns_limit_l_min -12
_diffrn_reflns_number 3793
_diffrn_reflns_theta_full 27.68
_diffrn_reflns_theta_max 27.68
_diffrn_reflns_theta_min 2.63
_exptl_absorpt_coefficient_mu 7.578
_exptl_absorpt_correction_T_max 0.7455
_exptl_absorpt_correction_T_min 0.6557
_exptl_absorpt_correction_type multi-scan
_exptl_absorpt_process_details SADABS
_exptl_crystal_colour red
_exptl_crystal_density_diffrn 3.505
_exptl_crystal_density_method 'not measured'
_exptl_crystal_description block
_exptl_crystal_F_000 1716
_exptl_crystal_size_max 0.168
_exptl_crystal_size_mid 0.147
_exptl_crystal_size_min 0.135
_refine_diff_density_max 1.507
_refine_diff_density_min -1.038
_refine_diff_density_rms 0.211
_refine_ls_extinction_coef 0.00026(3)
_refine_ls_extinction_expression Fc^*^=kFc[1+0.001xFc^2^\l^3^/sin(2\q)]^-1/4^
_refine_ls_extinction_method SHELXL
_refine_ls_goodness_of_fit_ref 1.047
_refine_ls_matrix_type full
_refine_ls_number_parameters 40
_refine_ls_number_reflns 932
_refine_ls_number_restraints 0
_refine_ls_restrained_S_all 1.047
_refine_ls_R_factor_all 0.0487
_refine_ls_R_factor_gt 0.0336
_refine_ls_shift/su_max 0.001
_refine_ls_shift/su_mean 0.000
_refine_ls_structure_factor_coef Fsqd
_refine_ls_weighting_details 'calc w=1/[\s^2^(Fo^2^)+(0.0202P)^2^+16.7106P] where P=(Fo^2^+2Fc^2^)/3'
_refine_ls_weighting_scheme calc
_refine_ls_wR_factor_gt 0.0613
_refine_ls_wR_factor_ref 0.0686
_reflns_number_gt 730
_reflns_number_total 932
_reflns_threshold_expression >2sigma(I)
_cod_data_source_file c8cc04639e2.cif
_cod_data_source_block eew
_cod_depositor_comments
;
The following automatic conversions were performed:

'_symmetry_cell_setting' value ' Trigonal' changed to 'trigonal'
according to
/home/data/users/saulius/crontab/automatic-downloads/rss-feeds/RSC/lib/dictionaries/cif_core.dic
dictionary named 'cif_core.dic' version 2.4.2 from 2011-04-26.

Automatic conversion script
Id: cif_fix_values 4973 2017-02-22 13:04:09Z antanas 

 Adding full bibliography for 7121903--7121905.cif.
;
_cod_original_sg_symbol_H-M R-3
_cod_database_code 7121904

loop_
_symmetry_equiv_pos_as_xyz
'x, y, z'
'-y, x-y, z'
'-x+y, -x, z'
'x+2/3, y+1/3, z+1/3'
'-y+2/3, x-y+1/3, z+1/3'
'-x+y+2/3, -x+1/3, z+1/3'
'x+1/3, y+2/3, z+2/3'
'-y+1/3, x-y+2/3, z+2/3'
'-x+y+1/3, -x+2/3, z+2/3'
'-x, -y, -z'
'y, -x+y, -z'
'x-y, x, -z'
'-x+2/3, -y+1/3, -z+1/3'
'y+2/3, -x+y+1/3, -z+1/3'
'x-y+2/3, x+1/3, -z+1/3'
'-x+1/3, -y+2/3, -z+2/3'
'y+1/3, -x+y+2/3, -z+2/3'
'x-y+1/3, x+2/3, -z+2/3'

loop_
_atom_site_label
_atom_site_type_symbol
_atom_site_fract_x
_atom_site_fract_y
_atom_site_fract_z
_atom_site_U_iso_or_equiv
_atom_site_adp_type
_atom_site_occupancy
_atom_site_symmetry_multiplicity
_atom_site_calc_flag
_atom_site_refinement_flags
Sb1 Sb 0.54763(3) 0.15618(3) 0.00415(4) 0.02375(17) Uani 0.83 1 d P
Cd1 Cd 0.54763(3) 0.15618(3) 0.00415(4) 0.02375(17) Uani 0.17 1 d P
Na1 Na 0.6667 0.3333 0.3333 0.0188(12) Uani 1 6 d S
Na2 Na 0.36222(18) 0.10515(17) 0.3391(2) 0.0227(5) Uani 1 1 d .
S1 S 0.42962(11) 0.00812(13) 0.14463(14) 0.0206(3) Uani 1 1 d .
S2 S 0.49858(11) 0.28625(11) 0.13871(14) 0.0180(3) Uani 1 1 d .

loop_
_atom_site_aniso_label
_atom_site_aniso_U_11
_atom_site_aniso_U_22
_atom_site_aniso_U_33
_atom_site_aniso_U_23
_atom_site_aniso_U_13
_atom_site_aniso_U_12
Sb1 0.0212(3) 0.0214(3) 0.0231(3) 0.00738(17) 0.00039(17) 0.0065(2)
Cd1 0.0212(3) 0.0214(3) 0.0231(3) 0.00738(17) 0.00039(17) 0.0065(2)
Na1 0.0179(17) 0.0179(17) 0.021(3) 0.000 0.000 0.0089(9)
Na2 0.0237(13) 0.0229(13) 0.0221(13) -0.0047(10) -0.0006(10) 0.0122(11)
S1 0.0207(8) 0.0256(8) 0.0176(7) -0.0011(6) -0.0004(6) 0.0131(6)
S2 0.0150(7) 0.0179(7) 0.0215(7) -0.0014(6) -0.0006(5) 0.0086(6)

loop_
_atom_type_symbol
_atom_type_description
_atom_type_scat_dispersion_real
_atom_type_scat_dispersion_imag
_atom_type_scat_source
Na Na 0.0362 0.0249 'International Tables Vol C Tables 4.2.6.8 and 6.1.1.4'
S S 0.1246 0.1234 'International Tables Vol C Tables 4.2.6.8 and 6.1.1.4'
Cd Cd -0.8075 1.2024 'International Tables Vol C Tables 4.2.6.8 and 6.1.1.4'
Sb Sb -0.5866 1.5461 'International Tables Vol C Tables 4.2.6.8 and 6.1.1.4'

loop_
_geom_angle_atom_site_label_1
_geom_angle_atom_site_label_2
_geom_angle_atom_site_label_3
_geom_angle
_geom_angle_site_symmetry_1
_geom_angle_site_symmetry_3
S1 Sb1 S2 97.30(5) . 2_655
S1 Sb1 S2 91.40(5) . .
S2 Sb1 S2 93.53(6) 2_655 .
S2 Na1 S2 180.0 17 2_655
S2 Na1 S2 81.20(4) 17 18_545
S2 Na1 S2 98.80(4) 2_655 18_545
S2 Na1 S2 98.80(4) 17 3_665
S2 Na1 S2 81.20(4) 2_655 3_665
S2 Na1 S2 180.0 18_545 3_665
S2 Na1 S2 98.80(4) 17 .
S2 Na1 S2 81.20(4) 2_655 .
S2 Na1 S2 98.80(4) 18_545 .
S2 Na1 S2 81.20(4) 3_665 .
S2 Na1 S2 81.20(4) 17 16_655
S2 Na1 S2 98.80(4) 2_655 16_655
S2 Na1 S2 81.20(4) 18_545 16_655
S2 Na1 S2 98.80(4) 3_665 16_655
S2 Na1 S2 180.0 . 16_655
S2 Na1 Na2 50.26(4) 17 17
S2 Na1 Na2 129.74(4) 2_655 17
S2 Na1 Na2 90.30(4) 18_545 17
S2 Na1 Na2 89.70(4) 3_665 17
S2 Na1 Na2 48.54(4) . 17
S2 Na1 Na2 131.46(4) 16_655 17
S2 Na1 Na2 129.74(4) 17 2_655
S2 Na1 Na2 50.26(4) 2_655 2_655
S2 Na1 Na2 89.70(4) 18_545 2_655
S2 Na1 Na2 90.30(4) 3_665 2_655
S2 Na1 Na2 131.46(4) . 2_655
S2 Na1 Na2 48.54(4) 16_655 2_655
Na2 Na1 Na2 180.00(6) 17 2_655
S2 Na1 Na2 48.54(4) 17 3_665
S2 Na1 Na2 131.46(4) 2_655 3_665
S2 Na1 Na2 129.74(4) 18_545 3_665
S2 Na1 Na2 50.26(4) 3_665 3_665
S2 Na1 Na2 90.30(4) . 3_665
S2 Na1 Na2 89.70(4) 16_655 3_665
Na2 Na1 Na2 60.020(2) 17 3_665
Na2 Na1 Na2 119.980(2) 2_655 3_665
S2 Na1 Na2 90.30(4) 17 16_655
S2 Na1 Na2 89.70(4) 2_655 16_655
S2 Na1 Na2 131.46(4) 18_545 16_655
S2 Na1 Na2 48.54(4) 3_665 16_655
S2 Na1 Na2 129.74(4) . 16_655
S2 Na1 Na2 50.26(4) 16_655 16_655
Na2 Na1 Na2 119.981(2) 17 16_655
Na2 Na1 Na2 60.019(2) 2_655 16_655
Na2 Na1 Na2 60.021(2) 3_665 16_655
S2 Na1 Na2 131.46(4) 17 18_545
S2 Na1 Na2 48.54(4) 2_655 18_545
S2 Na1 Na2 50.26(4) 18_545 18_545
S2 Na1 Na2 129.74(4) 3_665 18_545
S2 Na1 Na2 89.70(4) . 18_545
S2 Na1 Na2 90.30(4) 16_655 18_545
Na2 Na1 Na2 119.980(2) 17 18_545
Na2 Na1 Na2 60.019(2) 2_655 18_545
Na2 Na1 Na2 180.0 3_665 18_545
Na2 Na1 Na2 119.979(2) 16_655 18_545
S1 Na2 S1 166.59(11) . 17
S1 Na2 S2 93.00(8) . 13
S1 Na2 S2 94.79(8) 17 13
S1 Na2 S1 89.46(6) . 6
S1 Na2 S1 101.86(8) 17 6
S2 Na2 S1 86.72(8) 13 6
S1 Na2 S2 94.93(8) . 18_545
S1 Na2 S2 78.22(7) 17 18_545
S2 Na2 S2 171.12(10) 13 18_545
S1 Na2 S2 89.36(7) 6 18_545
S1 Na2 S2 75.97(7) . .
S1 Na2 S2 92.72(7) 17 .
S2 Na2 S2 92.94(7) 13 .
S1 Na2 S2 165.40(9) 6 .
S2 Na2 S2 92.85(8) 18_545 .
S1 Na2 Na2 124.09(9) . 17
S1 Na2 Na2 45.14(6) 17 17
S2 Na2 Na2 89.95(8) 13 17
S1 Na2 Na2 146.43(10) 6 17
S2 Na2 Na2 88.91(5) 18_545 17
S2 Na2 Na2 48.12(4) . 17
S1 Na2 Na2 45.48(6) . 18_545
S1 Na2 Na2 128.09(8) 17 18_545
S2 Na2 Na2 137.09(9) 13 18_545
S1 Na2 Na2 83.23(8) 6 18_545
S2 Na2 Na2 50.01(4) 18_545 18_545
S2 Na2 Na2 87.15(5) . 18_545
Na2 Na2 Na2 119.920(7) 17 18_545
S1 Na2 Na2 97.15(9) . 6
S1 Na2 Na2 86.28(5) 17 6
S2 Na2 Na2 129.51(9) 13 6
S1 Na2 Na2 44.31(5) 6 6
S2 Na2 Na2 45.34(6) 18_545 6
S2 Na2 Na2 137.51(10) . 6
Na2 Na2 Na2 122.48(8) 17 6
Na2 Na2 Na2 61.59(9) 18_545 6
S1 Na2 Na2 45.57(4) . 8_544
S1 Na2 Na2 142.27(10) 17 8_544
S2 Na2 Na2 47.75(6) 13 8_544
S1 Na2 Na2 82.89(8) 6 8_544
S2 Na2 Na2 139.51(9) 18_545 8_544
S2 Na2 Na2 86.09(5) . 8_544
Na2 Na2 Na2 118.41(9) 17 8_544
Na2 Na2 Na2 89.55(8) 18_545 8_544
Na2 Na2 Na2 119.10(7) 6 8_544
S1 Na2 Na2 81.65(8) . 13
S1 Na2 Na2 95.40(8) 17 13
S2 Na2 Na2 48.53(6) 13 13
S1 Na2 Na2 133.31(11) 6 13
S2 Na2 Na2 136.86(10) 18_545 13
S2 Na2 Na2 44.41(5) . 13
Na2 Na2 Na2 59.90(7) 17 13
Na2 Na2 Na2 118.42(10) 18_545 13
Na2 Na2 Na2 177.47(11) 6 13
Na2 Na2 Na2 58.51(6) 8_544 13
Sb1 S1 Na2 102.30(7) . .
Sb1 S1 Na2 95.10(7) . 18_545
Na2 S1 Na2 89.38(7) . 18_545
Sb1 S1 Na2 103.01(7) . 8_544
Na2 S1 Na2 90.12(4) . 8_544
Na2 S1 Na2 161.57(9) 18_545 8_544
Sb1 S1 Cd1 96.88(5) . 10_655
Na2 S1 Cd1 160.83(8) . 10_655
Na2 S1 Cd1 88.97(6) 18_545 10_655
Na2 S1 Cd1 85.49(6) 8_544 10_655
Cd1 S2 Sb1 0.00(2) 3_665 3_665
Cd1 S2 Sb1 98.72(5) 3_665 .
Sb1 S2 Sb1 98.72(5) 3_665 .
Cd1 S2 Na2 94.61(6) 3_665 13
Sb1 S2 Na2 94.61(6) 3_665 13
Sb1 S2 Na2 96.67(6) . 13
Cd1 S2 Na1 93.77(5) 3_665 .
Sb1 S2 Na1 93.77(5) 3_665 .
Sb1 S2 Na1 90.20(4) . .
Na2 S2 Na1 168.23(7) 13 .
Cd1 S2 Na2 89.32(6) 3_665 17
Sb1 S2 Na2 89.32(6) 3_665 17
Sb1 S2 Na2 170.88(7) . 17
Na2 S2 Na2 86.91(7) 13 17
Na1 S2 Na2 84.95(6) . 17
Cd1 S2 Na2 170.94(7) 3_665 .
Sb1 S2 Na2 170.94(7) 3_665 .
Sb1 S2 Na2 89.91(6) . .
Na2 S2 Na2 87.06(7) 13 .
Na1 S2 Na2 83.39(6) . .
Na2 S2 Na2 81.87(4) 17 .

loop_
_geom_bond_atom_site_label_1
_geom_bond_atom_site_label_2
_geom_bond_distance
_geom_bond_site_symmetry_2
Sb1 S1 2.4068(16) .
Sb1 S2 2.5056(15) 2_655
Sb1 S2 2.6800(15) .
Na1 S2 2.9041(15) 17
Na1 S2 2.9041(15) 2_655
Na1 S2 2.9041(15) 18_545
Na1 S2 2.9041(15) 3_665
Na1 S2 2.9041(15) .
Na1 S2 2.9042(15) 16_655
Na1 Na2 3.987(2) 17
Na1 Na2 3.987(2) 2_655
Na1 Na2 3.987(2) 3_665
Na1 Na2 3.987(2) 16_655
Na1 Na2 3.987(2) 18_545
Na2 S1 2.827(3) .
Na2 S1 2.844(3) 17
Na2 S2 2.883(3) 13
Na2 S1 2.890(3) 6
Na2 S2 3.000(3) 18_545
Na2 S2 3.087(3) .
Na2 Na2 3.989(2) 17
Na2 Na2 3.989(2) 18_545
Na2 Na2 4.047(2) 6
Na2 Na2 4.047(2) 8_544
Na2 Na2 4.114(5) 13
S1 Na2 2.844(3) 18_545
S1 Na2 2.890(3) 8_544
S1 Cd1 2.9569(16) 10_655
S2 Cd1 2.5056(15) 3_665
S2 Sb1 2.5056(15) 3_665
S2 Na2 2.883(3) 13
S2 Na2 3.000(3) 17
